data_7152537
loop_
_publ_author_name
'Wu, Hung-Chou'
'Yang, Chia-Wen'
'Hwang, Long-Chih'
'Wu, Ming-Jung'

_publ_section_title
;
 Au(i)-catalyzed and iodine-mediated cyclization of enynylpyrazoles to
 provide pyrazolo[1,5-a]pyridines.
;
_journal_issue 33
_journal_name_full 'Organic &amp; biomolecular chemistry'
_journal_page_first 6640
_journal_page_last 6648
_journal_paper_doi 10.1039/c2ob25973g
_journal_volume 10
_journal_year 2012
_chemical_formula_moiety 'C20 H16 N2 S'
_chemical_formula_sum 'C20 H16 N2 S'
_chemical_formula_weight 316.41
_chemical_name_systematic
;
?
;
_space_group_IT_number 15
_symmetry_cell_setting monoclinic
_symmetry_space_group_name_Hall '-C 2yc'
_symmetry_space_group_name_H-M 'C 1 2/c 1'
_atom_sites_solution_hydrogens geom
_atom_sites_solution_primary direct
_atom_sites_solution_secondary difmap
_audit_creation_method SHELXL-97
_cell_angle_alpha 90.00
_cell_angle_beta 114.261(2)
_cell_angle_gamma 90.00
_cell_formula_units_Z 8
_cell_length_a 26.0310(9)
_cell_length_b 5.2668(2)
_cell_length_c 25.4350(11)
_cell_measurement_reflns_used 8990
_cell_measurement_temperature 200(2)
_cell_measurement_theta_max 25.028
_cell_measurement_theta_min 2.037
_cell_volume 3179.2(2)
_computing_cell_refinement 'HKL Scalepack (Otwinowski & Minor 1997)'
_computing_data_collection 'Collect (Nonius BV, 1997-2000)'
_computing_data_reduction 'HKL Denzo and Scalepack'
_computing_molecular_graphics 'Ortep-3 for Windows (Farrugia, 1997)'
_computing_publication_material 'WinGX publication routines (Farrugia, 1999)'
_computing_structure_refinement 'SHELXL-97 (Sheldrick, 1997)'
_computing_structure_solution 'SHELXS-86 (Sheldrick, 1986)'
_diffrn_ambient_temperature 200(2)
_diffrn_detector_area_resol_mean 9
_diffrn_measured_fraction_theta_full 0.995
_diffrn_measured_fraction_theta_max 0.995
_diffrn_measurement_device_type KappaCCD
_diffrn_measurement_method 'CCD rotation images, thick slices'
_diffrn_radiation_monochromator graphite
_diffrn_radiation_source 'fine-focus sealed tube'
_diffrn_radiation_type MoK\a
_diffrn_radiation_wavelength 0.71073
_diffrn_reflns_av_R_equivalents 0.1016
_diffrn_reflns_av_sigmaI/netI 0.1046
_diffrn_reflns_limit_h_max 30
_diffrn_reflns_limit_h_min -30
_diffrn_reflns_limit_k_max 6
_diffrn_reflns_limit_k_min -6
_diffrn_reflns_limit_l_max 30
_diffrn_reflns_limit_l_min -29
_diffrn_reflns_number 9281
_diffrn_reflns_theta_full 25.02
_diffrn_reflns_theta_max 25.02
_diffrn_reflns_theta_min 2.92
_exptl_absorpt_coefficient_mu 0.204
_exptl_absorpt_correction_T_max 1.057
_exptl_absorpt_correction_T_min 0.9313
_exptl_absorpt_correction_type multi-scan
_exptl_absorpt_process_details
;
?
;
_exptl_crystal_colour brown
_exptl_crystal_density_diffrn 1.322
_exptl_crystal_density_method 'not measured'
_exptl_crystal_description prism
_exptl_crystal_F_000 1328
_exptl_crystal_size_max 0.15
_exptl_crystal_size_mid 0.12
_exptl_crystal_size_min 0.04
_refine_diff_density_max 0.293
_refine_diff_density_min -0.316
_refine_diff_density_rms 0.087
_refine_ls_extinction_method none
_refine_ls_goodness_of_fit_ref 1.054
_refine_ls_hydrogen_treatment constr
_refine_ls_matrix_type full
_refine_ls_number_parameters 208
_refine_ls_number_reflns 2792
_refine_ls_number_restraints 0
_refine_ls_restrained_S_all 1.054
_refine_ls_R_factor_all 0.1318
_refine_ls_R_factor_gt 0.0664
_refine_ls_shift/su_max 0.000
_refine_ls_shift/su_mean 0.000
_refine_ls_structure_factor_coef Fsqd
_refine_ls_weighting_details 'calc w=1/[\s^2^(Fo^2^)+(0.0510P)^2^+3.8222P] where P=(Fo^2^+2Fc^2^)/3'
_refine_ls_weighting_scheme calc
_refine_ls_wR_factor_gt 0.1323
_refine_ls_wR_factor_ref 0.1602
_reflns_number_gt 1648
_reflns_number_total 2792
_reflns_threshold_expression >2sigma(I)
_cod_data_source_file c2ob25973g.txt
_cod_data_source_block 9252
_cod_original_sg_symbol_H-M 'C 2/c'
_cod_database_code 7152537

loop_
_symmetry_equiv_pos_as_xyz
'x, y, z'
'-x, y, -z+1/2'
'x+1/2, y+1/2, z'
'-x+1/2, y+1/2, -z+1/2'
'-x, -y, -z'
'x, -y, z-1/2'
'-x+1/2, -y+1/2, -z'
'x+1/2, -y+1/2, z-1/2'

loop_
_atom_site_label
_atom_site_type_symbol
_atom_site_fract_x
_atom_site_fract_y
_atom_site_fract_z
_atom_site_U_iso_or_equiv
_atom_site_adp_type
_atom_site_occupancy
_atom_site_symmetry_multiplicity
_atom_site_calc_flag
_atom_site_refinement_flags
S1 S 0.34126(4) -0.0336(2) 0.25612(4) 0.0393(3) Uani 1 1 d .
N1 N 0.24880(13) 0.5197(6) 0.03905(13) 0.0334(8) Uani 1 1 d .
N2 N 0.29622(14) 0.6605(6) 0.05905(13) 0.0340(8) Uani 1 1 d .
H2 H 0.3024 0.7914 0.0409 0.041 Uiso 1 1 calc R
C1 C 0.30494(18) -0.3013(8) 0.26739(18) 0.0500(12) Uani 1 1 d .
H1A H 0.2679 -0.3167 0.2350 0.075 Uiso 1 1 calc R
H1B H 0.3000 -0.2785 0.3033 0.075 Uiso 1 1 calc R
H1C H 0.3269 -0.4556 0.2700 0.075 Uiso 1 1 calc R
C2 C 0.40572(16) -0.0327(7) 0.31711(15) 0.0301(9) Uani 1 1 d .
C3 C 0.41865(18) -0.1931(8) 0.36400(17) 0.0385(11) Uani 1 1 d .
H3 H 0.3920 -0.3162 0.3639 0.046 Uiso 1 1 calc R
C4 C 0.47009(18) -0.1754(8) 0.41088(17) 0.0422(11) Uani 1 1 d .
H4 H 0.4783 -0.2857 0.4429 0.051 Uiso 1 1 calc R
C5 C 0.50960(17) 0.0007(8) 0.41167(17) 0.0434(11) Uani 1 1 d .
H5 H 0.5449 0.0106 0.4440 0.052 Uiso 1 1 calc R
C6 C 0.49795(17) 0.1616(8) 0.36573(17) 0.0383(10) Uani 1 1 d .
H6 H 0.5252 0.2838 0.3668 0.046 Uiso 1 1 calc R
C7 C 0.44605(16) 0.1480(7) 0.31700(16) 0.0323(10) Uani 1 1 d .
C8 C 0.43524(16) 0.3167(8) 0.26934(17) 0.0344(10) Uani 1 1 d .
C9 C 0.42888(15) 0.4622(8) 0.23127(16) 0.0334(10) Uani 1 1 d .
C10 C 0.42797(17) 0.6487(8) 0.19033(16) 0.0387(11) Uani 1 1 d .
H10 H 0.4608 0.7509 0.2011 0.046 Uiso 1 1 calc R
C11 C 0.38652(17) 0.6980(8) 0.13847(16) 0.0360(10) Uani 1 1 d .
H11 H 0.3935 0.8328 0.1175 0.043 Uiso 1 1 calc R
C12 C 0.33281(16) 0.5732(8) 0.11053(15) 0.0311(10) Uani 1 1 d .
C13 C 0.30771(16) 0.3651(7) 0.12442(16) 0.0325(10) Uani 1 1 d .
H13 H 0.3233 0.2625 0.1580 0.039 Uiso 1 1 calc R
C14 C 0.25507(16) 0.3387(7) 0.07882(15) 0.0292(9) Uani 1 1 d .
C15 C 0.20886(16) 0.1584(7) 0.06985(16) 0.0309(9) Uani 1 1 d .
C16 C 0.21564(17) -0.0351(7) 0.10950(16) 0.0347(10) Uani 1 1 d .
H16 H 0.2506 -0.0525 0.1421 0.042 Uiso 1 1 calc R
C17 C 0.17203(18) -0.2027(8) 0.10199(17) 0.0393(11) Uani 1 1 d .
H17 H 0.1770 -0.3321 0.1297 0.047 Uiso 1 1 calc R
C18 C 0.12122(18) -0.1815(8) 0.05417(17) 0.0421(11) Uani 1 1 d .
H18 H 0.0913 -0.2958 0.0491 0.051 Uiso 1 1 calc R
C19 C 0.11429(18) 0.0052(8) 0.01424(18) 0.0431(11) Uani 1 1 d .
H19 H 0.0797 0.0179 -0.0189 0.052 Uiso 1 1 calc R
C20 C 0.15738(18) 0.1758(8) 0.02172(17) 0.0408(11) Uani 1 1 d .
H20 H 0.1519 0.3053 -0.0061 0.049 Uiso 1 1 calc R

loop_
_atom_site_aniso_label
_atom_site_aniso_U_11
_atom_site_aniso_U_22
_atom_site_aniso_U_33
_atom_site_aniso_U_23
_atom_site_aniso_U_13
_atom_site_aniso_U_12
S1 0.0296(6) 0.0437(7) 0.0382(6) 0.0101(5) 0.0075(5) -0.0021(5)
N1 0.035(2) 0.032(2) 0.0357(19) 0.0015(16) 0.0163(16) -0.0004(17)
N2 0.035(2) 0.037(2) 0.0309(19) 0.0085(16) 0.0146(16) 0.0021(17)
C1 0.043(3) 0.047(3) 0.052(3) 0.009(2) 0.012(2) -0.014(2)
C2 0.027(2) 0.032(2) 0.032(2) 0.0009(18) 0.0125(18) 0.0012(19)
C3 0.037(3) 0.036(3) 0.045(3) 0.005(2) 0.019(2) 0.002(2)
C4 0.039(3) 0.049(3) 0.035(2) 0.012(2) 0.013(2) 0.004(2)
C5 0.030(2) 0.054(3) 0.036(2) 0.010(2) 0.0027(19) 0.008(2)
C6 0.027(2) 0.042(3) 0.041(2) 0.000(2) 0.009(2) -0.004(2)
C7 0.030(2) 0.034(2) 0.033(2) 0.0019(19) 0.0138(19) 0.0056(19)
C8 0.023(2) 0.042(3) 0.034(2) 0.005(2) 0.0080(19) 0.000(2)
C9 0.021(2) 0.039(3) 0.034(2) 0.002(2) 0.0058(18) -0.0014(19)
C10 0.028(2) 0.043(3) 0.043(3) 0.010(2) 0.013(2) -0.005(2)
C11 0.034(3) 0.038(3) 0.037(2) 0.010(2) 0.015(2) -0.002(2)
C12 0.027(2) 0.039(3) 0.026(2) 0.0049(18) 0.0097(18) 0.0045(19)
C13 0.030(2) 0.036(2) 0.028(2) 0.0078(18) 0.0079(18) 0.0026(19)
C14 0.033(2) 0.027(2) 0.027(2) 0.0035(18) 0.0120(19) 0.0040(19)
C15 0.032(2) 0.032(2) 0.030(2) -0.0009(19) 0.0136(19) 0.0030(19)
C16 0.036(2) 0.034(2) 0.033(2) -0.0030(19) 0.0136(19) 0.001(2)
C17 0.045(3) 0.034(3) 0.042(3) -0.003(2) 0.022(2) -0.006(2)
C18 0.034(3) 0.045(3) 0.045(3) -0.009(2) 0.014(2) -0.011(2)
C19 0.035(2) 0.046(3) 0.041(2) -0.004(2) 0.008(2) -0.006(2)
C20 0.042(3) 0.040(3) 0.035(2) 0.006(2) 0.011(2) 0.000(2)

loop_
_atom_type_symbol
_atom_type_description
_atom_type_scat_dispersion_real
_atom_type_scat_dispersion_imag
_atom_type_scat_source
C C 0.0033 0.0016 'International Tables Vol C Tables 4.2.6.8 and 6.1.1.4'
H H 0.0000 0.0000 'International Tables Vol C Tables 4.2.6.8 and 6.1.1.4'
N N 0.0061 0.0033 'International Tables Vol C Tables 4.2.6.8 and 6.1.1.4'
S S 0.1246 0.1234 'International Tables Vol C Tables 4.2.6.8 and 6.1.1.4'

loop_
_geom_angle_atom_site_label_1
_geom_angle_atom_site_label_2
_geom_angle_atom_site_label_3
_geom_angle
C2 S1 C1 103.72(19)
N2 N1 C14 107.2(3)
C12 N2 N1 110.6(3)
C12 N2 H2 124.7
N1 N2 H2 124.7
S1 C1 H1A 109.5
S1 C1 H1B 109.5
H1A C1 H1B 109.5
S1 C1 H1C 109.5
H1A C1 H1C 109.5
H1B C1 H1C 109.5
C3 C2 C7 119.5(4)
C3 C2 S1 124.4(3)
C7 C2 S1 116.1(3)
C4 C3 C2 120.5(4)
C4 C3 H3 119.7
C2 C3 H3 119.7
C5 C4 C3 120.7(4)
C5 C4 H4 119.7
C3 C4 H4 119.7
C6 C5 C4 120.0(4)
C6 C5 H5 120.0
C4 C5 H5 120.0
C5 C6 C7 120.9(4)
C5 C6 H6 119.6
C7 C6 H6 119.6
C6 C7 C2 118.4(4)
C6 C7 C8 119.7(4)
C2 C7 C8 121.9(4)
C9 C8 C7 176.7(4)
C8 C9 C10 172.9(4)
C11 C10 C9 128.1(4)
C11 C10 H10 116.0
C9 C10 H10 116.0
C10 C11 C12 128.4(4)
C10 C11 H11 115.8
C12 C11 H11 115.8
N2 C12 C13 107.3(3)
N2 C12 C11 118.7(3)
C13 C12 C11 134.0(3)
C14 C13 C12 105.7(3)
C14 C13 H13 127.1
C12 C13 H13 127.1
N1 C14 C13 109.2(3)
N1 C14 C15 119.9(3)
C13 C14 C15 130.9(3)
C16 C15 C20 118.2(4)
C16 C15 C14 120.4(4)
C20 C15 C14 121.4(4)
C17 C16 C15 120.8(4)
C17 C16 H16 119.6
C15 C16 H16 119.6
C18 C17 C16 120.1(4)
C18 C17 H17 120.0
C16 C17 H17 120.0
C19 C18 C17 119.7(4)
C19 C18 H18 120.1
C17 C18 H18 120.1
C18 C19 C20 120.6(4)
C18 C19 H19 119.7
C20 C19 H19 119.7
C19 C20 C15 120.5(4)
C19 C20 H20 119.8
C15 C20 H20 119.8

loop_
_geom_bond_atom_site_label_1
_geom_bond_atom_site_label_2
_geom_bond_distance
S1 C2 1.756(4)
S1 C1 1.785(4)
N1 N2 1.348(4)
N1 C14 1.350(4)
N2 C12 1.345(4)
N2 H2 0.8800
C1 H1A 0.9800
C1 H1B 0.9800
C1 H1C 0.9800
C2 C3 1.385(5)
C2 C7 1.418(5)
C3 C4 1.383(5)
C3 H3 0.9500
C4 C5 1.379(6)
C4 H4 0.9500
C5 C6 1.373(5)
C5 H5 0.9500
C6 C7 1.411(5)
C6 H6 0.9500
C7 C8 1.434(5)
C8 C9 1.192(5)
C9 C10 1.424(5)
C10 C11 1.342(5)
C10 H10 0.9500
C11 C12 1.441(5)
C11 H11 0.9500
C12 C13 1.394(5)
C13 C14 1.391(5)
C13 H13 0.9500
C14 C15 1.475(5)
C15 C16 1.393(5)
C15 C20 1.398(5)
C16 C17 1.388(5)
C16 H16 0.9500
C17 C18 1.385(5)
C17 H17 0.9500
C18 C19 1.371(5)
C18 H18 0.9500
C19 C20 1.388(5)
C19 H19 0.9500
C20 H20 0.9500
